data_4512859
loop_
_publ_author_name
'Chen, Bin'
'Lv, Zhong-Peng'
'Leong, Chanel F.'
'Zhao, Yue'
'D&#x2019;Alessandro, Deanna M.'
'Zuo, Jing-Lin'

_publ_section_title
;
 Crystal Structures, Gas Adsorption, and Electrochemical Properties of
 Electroactive Coordination Polymers Based on the
 Tetrathiafulvalene-Tetrabenzoate Ligand
;
_journal_issue 4
_journal_name_full 'Crystal Growth &amp; Design'
_journal_page_first 1861
_journal_paper_doi 10.1021/acs.cgd.5b00014
_journal_volume 15
_journal_year 2015
_chemical_formula_sum 'C30 H31 Co N3 O8 S2'
_chemical_formula_weight 684.63
_chemical_name_systematic
; 
 ? 
;
_space_group_IT_number 60
_symmetry_cell_setting orthorhombic
_symmetry_space_group_name_Hall '-P 2n 2ab'
_symmetry_space_group_name_H-M 'P b c n'
_atom_sites_solution_hydrogens geom
_atom_sites_solution_primary direct
_atom_sites_solution_secondary difmap
_audit_creation_method SHELXL-97
_cell_angle_alpha 90.00
_cell_angle_beta 90.00
_cell_angle_gamma 90.00
_cell_formula_units_Z 8
_cell_length_a 39.469(5)
_cell_length_b 12.6053(17)
_cell_length_c 11.4425(15)
_cell_measurement_reflns_used 6526
_cell_measurement_temperature 296(2)
_cell_measurement_theta_max 27.60
_cell_measurement_theta_min 2.24
_cell_volume 5692.9(13)
_computing_structure_refinement 'SHELXL-97 (Sheldrick, 2008)'
_computing_structure_solution 'SHELXS-97 (Sheldrick, 2008)'
_diffrn_ambient_temperature 296(2)
_diffrn_measured_fraction_theta_full 0.979
_diffrn_measured_fraction_theta_max 0.979
_diffrn_radiation_monochromator graphite
_diffrn_radiation_source 'fine-focus sealed tube'
_diffrn_radiation_type MoK\a
_diffrn_radiation_wavelength 0.71073
_diffrn_reflns_av_R_equivalents 0.0935
_diffrn_reflns_av_sigmaI/netI 0.0601
_diffrn_reflns_limit_h_max 46
_diffrn_reflns_limit_h_min -46
_diffrn_reflns_limit_k_max 12
_diffrn_reflns_limit_k_min -14
_diffrn_reflns_limit_l_max 13
_diffrn_reflns_limit_l_min -13
_diffrn_reflns_number 36543
_diffrn_reflns_theta_full 24.71
_diffrn_reflns_theta_max 24.71
_diffrn_reflns_theta_min 1.03
_exptl_absorpt_coefficient_mu 0.809
_exptl_absorpt_correction_T_max 0.8615
_exptl_absorpt_correction_T_min 0.8112
_exptl_absorpt_correction_type multi-scan
_exptl_absorpt_process_details SADABS
_exptl_crystal_colour 'dark red'
_exptl_crystal_density_diffrn 1.598
_exptl_crystal_density_method 'not measured'
_exptl_crystal_description block
_exptl_crystal_F_000 2840
_exptl_crystal_size_max 0.27
_exptl_crystal_size_mid 0.24
_exptl_crystal_size_min 0.19
_platon_squeeze_details
;
In order to subtract the contribution from the disordered solvent molecules,
the SQUEEZE command was applied.
SQUEEZE removed one DMF and two H2O per formula unit. This valueis calculated based upon volume/count_electrons analysis.
See ref. Bi, Y. F.; Wang, X. T.; Liao, W. P.; Wang, X. F.; Wang, X. W.;
Zhang, H. J.; Gao, S. J. Am. Chem. Soc. 2009, 131, 11650.

CHEMW03_ALERT_2_A ALERT: The ratio of given/expected molecular weight as
            calculated from the _atom_site* data lies outside
            the range 0.90 <> 1.10
           From the CIF: _cell_formula_units_Z                    8
           From the CIF: _chemical_formula_weight           684.63
           TEST: Calculate formula weight from _atom_site_*
           atom     mass    num     sum
           C        12.01   27.00  324.30
           H         1.01   18.00   18.14
           N        14.01    2.00   28.01
           O        16.00    5.00   79.99
           S        32.07    2.00   64.13
           Cl       35.45    0.00    0.00
           Co       58.93    1.00   58.93
           Calculated formula weight              573.52
RESPONSE: This is caused by the given molecular weight being increased
from the atom count to account for disordered DMF and H2O omitted by SQUEEZE.
;
_refine_diff_density_max 0.379
_refine_diff_density_min -0.527
_refine_diff_density_rms 0.089
_refine_ls_extinction_method none
_refine_ls_goodness_of_fit_ref 1.114
_refine_ls_hydrogen_treatment mixed
_refine_ls_matrix_type full
_refine_ls_number_parameters 334
_refine_ls_number_reflns 4753
_refine_ls_number_restraints 0
_refine_ls_restrained_S_all 1.114
_refine_ls_R_factor_all 0.0988
_refine_ls_R_factor_gt 0.0760
_refine_ls_shift/su_max 0.000
_refine_ls_shift/su_mean 0.000
_refine_ls_structure_factor_coef Fsqd
_refine_ls_weighting_details 'calc w=1/[\s^2^(Fo^2^)+(0.0708P)^2^+11.7866P] where P=(Fo^2^+2Fc^2^)/3'
_refine_ls_weighting_scheme calc
_refine_ls_wR_factor_gt 0.1575
_refine_ls_wR_factor_ref 0.1657
_reflns_number_gt 3671
_reflns_number_total 4753
_reflns_threshold_expression >2sigma(I)
_cod_data_source_file cg5b00014_si_002.cif
_cod_data_source_block 1
_cod_depositor_comments
;
The following automatic conversions were performed:

'_symmetry_cell_setting' value 'Orthorhombic' changed to
'orthorhombic' according to
/usr/data/users/saulius/crontab/automatic-downloads/current/ACS/lib/dictionaries/cif_core.dic
dictionary named 'cif_core.dic' version 2.4.2 from 2011-04-26.

'_exptl_absorpt_correction_type' value 'MULTI-SCAN' changed to
'multi-scan' according to
/usr/data/users/saulius/crontab/automatic-downloads/current/ACS/lib/dictionaries/cif_core.dic
dictionary named 'cif_core.dic' version 2.4.2 from 2011-04-26.

Automatic conversion script
Id: cif_fix_values 3143 2015-03-26 13:38:13Z robertas 
;
_cod_original_cell_volume 5692.8(13)
_cod_original_sg_symbol_H-M 'Pbcn '
_cod_database_code 4512859

loop_
_symmetry_equiv_pos_as_xyz
'x, y, z'
'-x+1/2, -y+1/2, z+1/2'
'-x, y, -z+1/2'
'x+1/2, -y+1/2, -z'
'-x, -y, -z'
'x-1/2, y-1/2, -z-1/2'
'x, -y, z-1/2'
'-x-1/2, y-1/2, z'

loop_
_atom_site_label
_atom_site_type_symbol
_atom_site_fract_x
_atom_site_fract_y
_atom_site_fract_z
_atom_site_U_iso_or_equiv
_atom_site_adp_type
_atom_site_occupancy
_atom_site_symmetry_multiplicity
_atom_site_calc_flag
_atom_site_refinement_flags
Co1 Co 0.315778(14) 0.43750(4) 0.23881(5) 0.0267(2) Uani 1 1 d .
C1 C 0.48889(12) -0.0554(4) 0.7068(5) 0.0349(11) Uani 1 1 d .
C2 C 0.44186(10) 0.0041(4) 0.5617(4) 0.0322(11) Uani 1 1 d .
C3 C 0.41812(11) 0.0796(4) 0.5067(4) 0.0310(11) Uani 1 1 d .
C4 C 0.38369(11) 0.0760(4) 0.5304(4) 0.0342(11) Uani 1 1 d .
H4 H 0.3751 0.0239 0.5798 0.041 Uiso 1 1 calc R
C5 C 0.36201(11) 0.1495(4) 0.4809(4) 0.0341(11) Uani 1 1 d .
H5 H 0.3390 0.1474 0.4988 0.041 Uiso 1 1 calc R
C6 C 0.37403(11) 0.2262(4) 0.4052(4) 0.0296(10) Uani 1 1 d .
C7 C 0.40832(12) 0.2298(4) 0.3813(5) 0.0456(14) Uani 1 1 d .
H7 H 0.4167 0.2808 0.3301 0.055 Uiso 1 1 calc R
C8 C 0.43031(12) 0.1580(4) 0.4332(5) 0.0474(14) Uani 1 1 d .
H8 H 0.4534 0.1626 0.4184 0.057 Uiso 1 1 calc R
C9 C 0.35072(11) 0.3046(3) 0.3476(4) 0.0300(11) Uani 1 1 d .
C10 C 0.44104(10) -0.1022(4) 0.5582(4) 0.0297(10) Uani 1 1 d .
C11 C 0.41714(10) -0.1691(3) 0.4905(4) 0.0296(10) Uani 1 1 d .
C12 C 0.40567(12) -0.2650(4) 0.5346(5) 0.0393(12) Uani 1 1 d .
H12 H 0.4136 -0.2887 0.6066 0.047 Uiso 1 1 calc R
C13 C 0.38273(12) -0.3258(4) 0.4737(4) 0.0373(12) Uani 1 1 d .
H13 H 0.3754 -0.3900 0.5046 0.045 Uiso 1 1 calc R
C14 C 0.37062(11) -0.2921(3) 0.3671(4) 0.0297(10) Uani 1 1 d .
C15 C 0.38280(12) -0.1980(4) 0.3208(4) 0.0379(12) Uani 1 1 d .
H15 H 0.3752 -0.1752 0.2481 0.046 Uiso 1 1 calc R
C16 C 0.40601(13) -0.1378(4) 0.3810(5) 0.0405(12) Uani 1 1 d .
H16 H 0.4143 -0.0757 0.3480 0.049 Uiso 1 1 calc R
C17 C 0.34474(11) -0.3544(4) 0.2982(4) 0.0329(11) Uani 1 1 d .
C18 C 0.30594(13) 0.2371(4) 0.0878(5) 0.0414(12) Uani 1 1 d .
H18 H 0.3295 0.2340 0.0879 0.050 Uiso 1 1 calc R
C19 C 0.28807(14) 0.1615(4) 0.0267(5) 0.0463(14) Uani 1 1 d .
H19 H 0.2995 0.1085 -0.0139 0.056 Uiso 1 1 calc R
C20 C 0.25367(15) 0.1646(4) 0.0261(5) 0.0485(14) Uani 1 1 d .
H20 H 0.2413 0.1137 -0.0146 0.058 Uiso 1 1 calc R
C21 C 0.23716(12) 0.2442(4) 0.0869(5) 0.0390(12) Uani 1 1 d .
H21 H 0.2136 0.2477 0.0879 0.047 Uiso 1 1 calc R
C22 C 0.25644(11) 0.3182(3) 0.1458(4) 0.0289(10) Uani 1 1 d .
C23 C 0.24180(11) 0.4094(3) 0.2114(4) 0.0291(10) Uani 1 1 d .
C24 C 0.20708(12) 0.4247(4) 0.2231(5) 0.0398(12) Uani 1 1 d .
H24 H 0.1919 0.3754 0.1931 0.048 Uiso 1 1 calc R
C25 C 0.19557(13) 0.5146(5) 0.2804(5) 0.0457(13) Uani 1 1 d .
H25 H 0.1725 0.5273 0.2880 0.055 Uiso 1 1 calc R
C26 C 0.21886(13) 0.5853(4) 0.3262(5) 0.0429(13) Uani 1 1 d .
H26 H 0.2118 0.6466 0.3641 0.051 Uiso 1 1 calc R
C27 C 0.25241(12) 0.5629(3) 0.3145(4) 0.0335(11) Uani 1 1 d .
H27 H 0.2680 0.6096 0.3473 0.040 Uiso 1 1 calc R
N1 N 0.29062(9) 0.3146(3) 0.1466(4) 0.0311(9) Uani 1 1 d .
N2 N 0.26430(9) 0.4766(3) 0.2580(3) 0.0292(9) Uani 1 1 d .
O1 O 0.36032(8) 0.3512(3) 0.2565(3) 0.0394(8) Uani 1 1 d .
O2 O 0.32196(8) 0.3217(3) 0.3912(3) 0.0366(8) Uani 1 1 d .
O3 O 0.33439(8) -0.4420(2) 0.3421(3) 0.0367(8) Uani 1 1 d .
O4 O 0.33461(11) -0.3166(3) 0.2055(4) 0.0589(12) Uani 1 1 d .
O5 O 0.32246(10) 0.5120(3) 0.0789(3) 0.0486(9) Uani 1 1 d .
H5B H 0.3408 0.5471 0.0803 0.073 Uiso 1 1 d R
H5A H 0.3235 0.4654 0.0253 0.073 Uiso 1 1 d R
S1 S 0.47362(3) 0.06348(9) 0.64622(13) 0.0431(4) Uani 1 1 d .
S2 S 0.47187(3) -0.17001(9) 0.64162(12) 0.0374(3) Uani 1 1 d .

loop_
_atom_site_aniso_label
_atom_site_aniso_U_11
_atom_site_aniso_U_22
_atom_site_aniso_U_33
_atom_site_aniso_U_23
_atom_site_aniso_U_13
_atom_site_aniso_U_12
Co1 0.0281(3) 0.0256(3) 0.0265(4) -0.0009(3) -0.0052(2) 0.0009(2)
C1 0.029(2) 0.033(2) 0.043(3) 0.003(2) -0.015(2) -0.0009(19)
C2 0.025(2) 0.036(3) 0.035(3) -0.001(2) -0.011(2) 0.0019(19)
C3 0.029(2) 0.034(2) 0.030(3) -0.002(2) -0.012(2) 0.0003(19)
C4 0.032(2) 0.040(3) 0.031(3) 0.005(2) -0.003(2) 0.001(2)
C5 0.028(2) 0.042(3) 0.031(3) 0.003(2) -0.003(2) 0.003(2)
C6 0.031(2) 0.036(2) 0.022(3) -0.002(2) -0.0059(19) 0.0042(19)
C7 0.035(3) 0.052(3) 0.050(4) 0.021(3) -0.001(2) 0.005(2)
C8 0.026(2) 0.056(3) 0.060(4) 0.017(3) -0.004(2) 0.003(2)
C9 0.035(3) 0.026(2) 0.029(3) -0.006(2) -0.008(2) 0.0046(19)
C10 0.022(2) 0.037(3) 0.030(3) 0.001(2) -0.0089(19) -0.0010(18)
C11 0.024(2) 0.032(2) 0.033(3) 0.000(2) -0.0033(19) -0.0033(18)
C12 0.039(3) 0.046(3) 0.033(3) 0.007(2) -0.015(2) -0.006(2)
C13 0.040(3) 0.036(3) 0.036(3) 0.010(2) -0.012(2) -0.012(2)
C14 0.029(2) 0.029(2) 0.031(3) -0.006(2) -0.005(2) -0.0021(18)
C15 0.049(3) 0.039(3) 0.026(3) 0.005(2) -0.014(2) -0.009(2)
C16 0.047(3) 0.032(3) 0.042(3) 0.007(2) -0.013(2) -0.011(2)
C17 0.035(3) 0.031(2) 0.033(3) -0.003(2) -0.009(2) -0.002(2)
C18 0.040(3) 0.041(3) 0.044(3) -0.007(2) 0.001(2) 0.001(2)
C19 0.061(4) 0.040(3) 0.038(3) -0.018(2) 0.002(3) 0.000(2)
C20 0.062(4) 0.049(3) 0.035(3) -0.015(3) -0.006(3) -0.014(3)
C21 0.039(3) 0.041(3) 0.038(3) -0.003(2) -0.006(2) -0.009(2)
C22 0.036(2) 0.029(2) 0.022(3) 0.0021(19) -0.0046(19) -0.0022(19)
C23 0.034(2) 0.030(2) 0.023(3) 0.0035(19) -0.0029(19) 0.0012(19)
C24 0.034(3) 0.050(3) 0.035(3) 0.001(2) -0.004(2) -0.004(2)
C25 0.035(3) 0.060(3) 0.042(3) 0.001(3) 0.002(2) 0.009(2)
C26 0.045(3) 0.040(3) 0.044(3) 0.002(2) 0.009(2) 0.012(2)
C27 0.042(3) 0.029(2) 0.029(3) -0.002(2) 0.003(2) 0.002(2)
N1 0.033(2) 0.028(2) 0.033(2) -0.0044(17) -0.0010(17) 0.0006(16)
N2 0.0305(19) 0.030(2) 0.027(2) 0.0004(17) -0.0042(16) -0.0014(15)
O1 0.0373(18) 0.048(2) 0.033(2) 0.0098(17) -0.0011(15) 0.0128(15)
O2 0.0308(17) 0.0377(18) 0.041(2) 0.0033(16) -0.0006(15) 0.0080(14)
O3 0.0401(18) 0.0343(18) 0.036(2) -0.0022(15) -0.0080(15) -0.0086(14)
O4 0.087(3) 0.038(2) 0.051(3) 0.0072(19) -0.046(2) -0.0126(19)
O5 0.079(3) 0.0338(19) 0.033(2) 0.0002(16) 0.0000(19) -0.0026(18)
S1 0.0416(7) 0.0304(6) 0.0571(9) 0.0005(6) -0.0289(6) -0.0008(5)
S2 0.0340(6) 0.0310(6) 0.0471(9) 0.0009(6) -0.0202(6) -0.0001(5)

loop_
_atom_type_symbol
_atom_type_description
_atom_type_scat_dispersion_real
_atom_type_scat_dispersion_imag
_atom_type_scat_source
C C 0.0033 0.0016 'International Tables Vol C Tables 4.2.6.8 and 6.1.1.4'
H H 0.0000 0.0000 'International Tables Vol C Tables 4.2.6.8 and 6.1.1.4'
N N 0.0061 0.0033 'International Tables Vol C Tables 4.2.6.8 and 6.1.1.4'
O O 0.0106 0.0060 'International Tables Vol C Tables 4.2.6.8 and 6.1.1.4'
S S 0.1246 0.1234 'International Tables Vol C Tables 4.2.6.8 and 6.1.1.4'
Cl Cl 0.1484 0.1585 'International Tables Vol C Tables 4.2.6.8 and 6.1.1.4'
Co Co 0.3494 0.9721 'International Tables Vol C Tables 4.2.6.8 and 6.1.1.4'

loop_
_geom_angle_atom_site_label_1
_geom_angle_atom_site_label_2
_geom_angle_atom_site_label_3
_geom_angle
_geom_angle_site_symmetry_1
_geom_angle_site_symmetry_3
O3 Co1 O5 97.31(14) 1_565 .
O3 Co1 O1 91.65(13) 1_565 .
O5 Co1 O1 102.43(14) . .
O3 Co1 N2 96.42(14) 1_565 .
O5 Co1 N2 96.26(15) . .
O1 Co1 N2 158.53(14) . .
O3 Co1 N1 172.24(14) 1_565 .
O5 Co1 N1 87.20(15) . .
O1 Co1 N1 93.55(14) . .
N2 Co1 N1 76.75(14) . .
O3 Co1 O2 89.73(13) 1_565 .
O5 Co1 O2 161.47(13) . .
O1 Co1 O2 60.08(12) . .
N2 Co1 O2 99.97(13) . .
N1 Co1 O2 87.87(14) . .
C1 C1 S1 121.52(16) 3_656 .
C1 C1 S2 124.79(15) 3_656 .
S1 C1 S2 113.7(3) . .
C10 C2 C3 128.1(4) . .
C10 C2 S1 117.4(3) . .
C3 C2 S1 114.4(3) . .
C8 C3 C4 118.9(4) . .
C8 C3 C2 119.9(4) . .
C4 C3 C2 121.1(4) . .
C5 C4 C3 120.3(4) . .
C5 C4 H4 119.9 . .
C3 C4 H4 119.9 . .
C6 C5 C4 120.9(4) . .
C6 C5 H5 119.6 . .
C4 C5 H5 119.6 . .
C7 C6 C5 118.9(4) . .
C7 C6 C9 119.4(4) . .
C5 C6 C9 121.6(4) . .
C6 C7 C8 120.4(5) . .
C6 C7 H7 119.8 . .
C8 C7 H7 119.8 . .
C3 C8 C7 120.6(5) . .
C3 C8 H8 119.7 . .
C7 C8 H8 119.7 . .
O1 C9 O2 121.4(4) . .
O1 C9 C6 119.1(4) . .
O2 C9 C6 119.4(4) . .
C2 C10 C11 126.7(4) . .
C2 C10 S2 116.8(3) . .
C11 C10 S2 116.4(3) . .
C16 C11 C12 118.3(4) . .
C16 C11 C10 120.9(4) . .
C12 C11 C10 120.9(4) . .
C13 C12 C11 121.1(5) . .
C13 C12 H12 119.5 . .
C11 C12 H12 119.5 . .
C12 C13 C14 120.4(4) . .
C12 C13 H13 119.8 . .
C14 C13 H13 119.8 . .
C13 C14 C15 118.8(4) . .
C13 C14 C17 122.4(4) . .
C15 C14 C17 118.7(4) . .
C16 C15 C14 120.8(5) . .
C16 C15 H15 119.6 . .
C14 C15 H15 119.6 . .
C15 C16 C11 120.5(4) . .
C15 C16 H16 119.7 . .
C11 C16 H16 119.7 . .
O4 C17 O3 124.7(4) . .
O4 C17 C14 117.9(4) . .
O3 C17 C14 117.4(4) . .
N1 C18 C19 122.1(5) . .
N1 C18 H18 118.9 . .
C19 C18 H18 118.9 . .
C20 C19 C18 119.7(5) . .
C20 C19 H19 120.2 . .
C18 C19 H19 120.2 . .
C19 C20 C21 119.3(5) . .
C19 C20 H20 120.4 . .
C21 C20 H20 120.4 . .
C22 C21 C20 118.4(5) . .
C22 C21 H21 120.8 . .
C20 C21 H21 120.8 . .
N1 C22 C21 122.1(4) . .
N1 C22 C23 114.2(4) . .
C21 C22 C23 123.7(4) . .
N2 C23 C24 121.9(4) . .
N2 C23 C22 115.6(4) . .
C24 C23 C22 122.5(4) . .
C25 C24 C23 118.8(5) . .
C25 C24 H24 120.6 . .
C23 C24 H24 120.6 . .
C26 C25 C24 119.2(5) . .
C26 C25 H25 120.4 . .
C24 C25 H25 120.4 . .
C27 C26 C25 118.4(5) . .
C27 C26 H26 120.8 . .
C25 C26 H26 120.8 . .
N2 C27 C26 123.6(4) . .
N2 C27 H27 118.2 . .
C26 C27 H27 118.2 . .
C18 N1 C22 118.4(4) . .
C18 N1 Co1 125.1(3) . .
C22 N1 Co1 116.5(3) . .
C23 N2 C27 118.1(4) . .
C23 N2 Co1 116.8(3) . .
C27 N2 Co1 125.1(3) . .
C9 O1 Co1 94.0(3) . .
C9 O2 Co1 84.4(3) . .
C17 O3 Co1 121.7(3) . 1_545
Co1 O5 H5B 109.1 . .
Co1 O5 H5A 109.3 . .
H5B O5 H5A 109.5 . .
C2 S1 C1 95.7(2) . .
C1 S2 C10 95.4(2) . .

loop_
_geom_bond_atom_site_label_1
_geom_bond_atom_site_label_2
_geom_bond_distance
_geom_bond_site_symmetry_2
Co1 O3 2.060(3) 1_565
Co1 O5 2.073(4) .
Co1 O1 2.077(3) .
Co1 N2 2.102(4) .
Co1 N1 2.121(4) .
Co1 O2 2.288(3) .
C1 C1 1.321(9) 3_656
C1 S1 1.758(5) .
C1 S2 1.760(5) .
C2 C10 1.340(7) .
C2 C3 1.477(6) .
C2 S1 1.752(4) .
C3 C8 1.384(7) .
C3 C4 1.387(6) .
C4 C5 1.383(6) .
C4 H4 0.9300 .
C5 C6 1.382(7) .
C5 H5 0.9300 .
C6 C7 1.381(6) .
C6 C9 1.502(6) .
C7 C8 1.388(7) .
C7 H7 0.9300 .
C8 H8 0.9300 .
C9 O1 1.255(6) .
C9 O2 1.259(5) .
C10 C11 1.484(6) .
C10 S2 1.767(4) .
C11 C16 1.384(7) .
C11 C12 1.387(6) .
C12 C13 1.376(6) .
C12 H12 0.9300 .
C13 C14 1.377(7) .
C13 H13 0.9300 .
C14 C15 1.385(6) .
C14 C17 1.511(6) .
C15 C16 1.374(6) .
C15 H15 0.9300 .
C16 H16 0.9300 .
C17 O4 1.230(6) .
C17 O3 1.280(5) .
C18 N1 1.331(6) .
C18 C19 1.377(7) .
C18 H18 0.9300 .
C19 C20 1.358(8) .
C19 H19 0.9300 .
C20 C21 1.384(7) .
C20 H20 0.9300 .
C21 C22 1.380(6) .
C21 H21 0.9300 .
C22 N1 1.350(5) .
C22 C23 1.490(6) .
C23 N2 1.338(6) .
C23 C24 1.390(6) .
C24 C25 1.386(7) .
C24 H24 0.9300 .
C25 C26 1.383(8) .
C25 H25 0.9300 .
C26 C27 1.360(7) .
C26 H26 0.9300 .
C27 N2 1.350(6) .
C27 H27 0.9300 .
O3 Co1 2.060(3) 1_545
O5 H5B 0.8501 .
O5 H5A 0.8501 .

loop_
_geom_torsion_atom_site_label_1
_geom_torsion_atom_site_label_2
_geom_torsion_atom_site_label_3
_geom_torsion_atom_site_label_4
_geom_torsion
_geom_torsion_site_symmetry_1
_geom_torsion_site_symmetry_4
C10 C2 C3 C8 -125.5(6) . .
S1 C2 C3 C8 57.4(6) . .
C10 C2 C3 C4 56.7(8) . .
S1 C2 C3 C4 -120.3(4) . .
C8 C3 C4 C5 0.2(7) . .
C2 C3 C4 C5 178.0(4) . .
C3 C4 C5 C6 1.5(7) . .
C4 C5 C6 C7 -1.4(7) . .
C4 C5 C6 C9 178.0(4) . .
C5 C6 C7 C8 -0.4(8) . .
C9 C6 C7 C8 -179.8(5) . .
C4 C3 C8 C7 -1.9(8) . .
C2 C3 C8 C7 -179.7(5) . .
C6 C7 C8 C3 2.0(9) . .
C7 C6 C9 O1 20.0(7) . .
C5 C6 C9 O1 -159.5(4) . .
C7 C6 C9 O2 -160.4(5) . .
C5 C6 C9 O2 20.1(7) . .
C3 C2 C10 C11 4.7(9) . .
S1 C2 C10 C11 -178.3(4) . .
C3 C2 C10 S2 -176.0(4) . .
S1 C2 C10 S2 0.9(6) . .
C2 C10 C11 C16 36.0(7) . .
S2 C10 C11 C16 -143.3(4) . .
C2 C10 C11 C12 -144.8(5) . .
S2 C10 C11 C12 35.9(6) . .
C16 C11 C12 C13 -2.7(8) . .
C10 C11 C12 C13 178.1(5) . .
C11 C12 C13 C14 -0.1(8) . .
C12 C13 C14 C15 2.1(8) . .
C12 C13 C14 C17 -178.3(5) . .
C13 C14 C15 C16 -1.4(8) . .
C17 C14 C15 C16 179.1(5) . .
C14 C15 C16 C11 -1.5(8) . .
C12 C11 C16 C15 3.4(8) . .
C10 C11 C16 C15 -177.3(5) . .
C13 C14 C17 O4 177.8(5) . .
C15 C14 C17 O4 -2.6(7) . .
C13 C14 C17 O3 -0.7(7) . .
C15 C14 C17 O3 178.8(4) . .
N1 C18 C19 C20 -0.3(9) . .
C18 C19 C20 C21 0.2(8) . .
C19 C20 C21 C22 0.2(8) . .
C20 C21 C22 N1 -0.5(7) . .
C20 C21 C22 C23 178.1(5) . .
N1 C22 C23 N2 2.3(6) . .
C21 C22 C23 N2 -176.5(4) . .
N1 C22 C23 C24 -178.1(4) . .
C21 C22 C23 C24 3.1(7) . .
N2 C23 C24 C25 2.9(7) . .
C22 C23 C24 C25 -176.7(5) . .
C23 C24 C25 C26 -1.3(8) . .
C24 C25 C26 C27 -0.9(8) . .
C25 C26 C27 N2 1.7(8) . .
C19 C18 N1 C22 0.1(8) . .
C19 C18 N1 Co1 -178.0(4) . .
C21 C22 N1 C18 0.4(7) . .
C23 C22 N1 C18 -178.4(4) . .
C21 C22 N1 Co1 178.6(4) . .
C23 C22 N1 Co1 -0.2(5) . .
O3 Co1 N1 C18 -154.4(9) 1_565 .
O5 Co1 N1 C18 79.8(4) . .
O1 Co1 N1 C18 -22.4(4) . .
N2 Co1 N1 C18 176.9(4) . .
O2 Co1 N1 C18 -82.3(4) . .
O3 Co1 N1 C22 27.6(12) 1_565 .
O5 Co1 N1 C22 -98.2(3) . .
O1 Co1 N1 C22 159.5(3) . .
N2 Co1 N1 C22 -1.1(3) . .
O2 Co1 N1 C22 99.6(3) . .
C24 C23 N2 C27 -2.1(7) . .
C22 C23 N2 C27 177.5(4) . .
C24 C23 N2 Co1 177.1(3) . .
C22 C23 N2 Co1 -3.3(5) . .
C26 C27 N2 C23 -0.3(7) . .
C26 C27 N2 Co1 -179.4(4) . .
O3 Co1 N2 C23 -173.8(3) 1_565 .
O5 Co1 N2 C23 88.1(3) . .
O1 Co1 N2 C23 -62.4(6) . .
N1 Co1 N2 C23 2.4(3) . .
O2 Co1 N2 C23 -83.0(3) . .
O3 Co1 N2 C27 5.3(4) 1_565 .
O5 Co1 N2 C27 -92.8(4) . .
O1 Co1 N2 C27 116.7(5) . .
N1 Co1 N2 C27 -178.4(4) . .
O2 Co1 N2 C27 96.2(4) . .
O2 C9 O1 Co1 0.4(5) . .
C6 C9 O1 Co1 180.0(3) . .
O3 Co1 O1 C9 88.5(3) 1_565 .
O5 Co1 O1 C9 -173.6(3) . .
N2 Co1 O1 C9 -23.7(5) . .
N1 Co1 O1 C9 -85.7(3) . .
O2 Co1 O1 C9 -0.2(2) . .
O1 C9 O2 Co1 -0.4(4) . .
C6 C9 O2 Co1 -180.0(4) . .
O3 Co1 O2 C9 -91.8(3) 1_565 .
O5 Co1 O2 C9 20.9(5) . .
O1 Co1 O2 C9 0.2(2) . .
N2 Co1 O2 C9 171.7(3) . .
N1 Co1 O2 C9 95.5(3) . .
O4 C17 O3 Co1 27.0(7) . 1_545
C14 C17 O3 Co1 -154.6(3) . 1_545
C10 C2 S1 C1 -6.5(5) . .
C3 C2 S1 C1 170.9(4) . .
C1 C1 S1 C2 -170.4(7) 3_656 .
S2 C1 S1 C2 9.7(3) . .
C1 C1 S2 C10 170.8(7) 3_656 .
S1 C1 S2 C10 -9.3(3) . .
C2 C10 S2 C1 5.1(4) . .
C11 C10 S2 C1 -175.5(4) . .

loop_
_platon_squeeze_void_nr
_platon_squeeze_void_average_x
_platon_squeeze_void_average_y
_platon_squeeze_void_average_z
_platon_squeeze_void_volume
_platon_squeeze_void_count_electrons
_platon_squeeze_void_content
1 0.000 0.000 -0.015 584 234 ' '
2 0.500 0.500 -0.010 584 234 ' '
